data_4319811
loop_
_publ_author_name
'Naomi L. Kruhlak'
'Meiping Wang'
'P. Michael Boorman'
'Masood Parvez'
'Robert McDonald'

_publ_section_title
;
 Syntheses, Structures, and Stabilities of [PPh4][WS3(SR)] (R = iBu, iPr,
 tBu, Benzyl, Allyl) and [PPh4][MoS3(StBu)]
;
_journal_name_full 'Inorganic Chemistry'
_journal_page_first 3141
_journal_page_last 3148
_journal_paper_doi 10.1021/ic000970n
_journal_volume 40
_journal_year 2001
_chemical_formula_sum 'C27 H25 P S4 W'
_chemical_formula_weight 692.53
_chemical_name_systematic
; 
 ? 
;
_space_group_IT_number 2
_symmetry_cell_setting triclinic
_symmetry_space_group_name_Hall '-P 1'
_symmetry_space_group_name_H-M 'P -1'
_atom_sites_solution_hydrogens geom
_atom_sites_solution_primary direct
_atom_sites_solution_secondary difmap
_audit_creation_method SHELXL-97
_cell_angle_alpha 100.183(2)
_cell_angle_beta 90.457(2)
_cell_angle_gamma 91.747(2)
_cell_formula_units_Z 2
_cell_length_a 9.4716(9)
_cell_length_b 10.4336(10)
_cell_length_c 14.4186(14)
_cell_measurement_reflns_used 5068
_cell_measurement_temperature 193(2)
_cell_volume 1401.7(2)
_computing_cell_refinement 'Bruker SMART'
_computing_data_collection 'Bruker SMART'
_computing_data_reduction 'Bruker SHELXTL'
_computing_molecular_graphics 'Bruker SHELXTL'
_computing_publication_material 'Bruker SHELXTL'
_computing_structure_refinement 'SHELXL-97 (Sheldrick, 1997)'
_computing_structure_solution 'SHELXS-97 (Sheldrick, 1990)'
_diffrn_ambient_temperature 193(2)
_diffrn_measured_fraction_theta_full 0.987
_diffrn_measured_fraction_theta_max 0.987
_diffrn_measurement_device_type 'CCD area detector'
_diffrn_measurement_method 'phi and omega scans'
_diffrn_radiation_monochromator graphite
_diffrn_radiation_source 'fine-focus rotating anode'
_diffrn_radiation_type MoK\a
_diffrn_radiation_wavelength 0.71073
_diffrn_reflns_av_R_equivalents 0.0385
_diffrn_reflns_av_sigmaI/netI 0.0662
_diffrn_reflns_limit_h_max 10
_diffrn_reflns_limit_h_min -11
_diffrn_reflns_limit_k_max 12
_diffrn_reflns_limit_k_min -12
_diffrn_reflns_limit_l_max 17
_diffrn_reflns_limit_l_min -17
_diffrn_reflns_number 8861
_diffrn_reflns_theta_full 25.78
_diffrn_reflns_theta_max 25.78
_diffrn_reflns_theta_min 1.44
_exptl_absorpt_coefficient_mu 4.490
_exptl_absorpt_correction_T_max 0.6605
_exptl_absorpt_correction_T_min 0.4882
_exptl_absorpt_correction_type SADABS
_exptl_crystal_colour orange
_exptl_crystal_density_diffrn 1.641
_exptl_crystal_density_method 'not measured'
_exptl_crystal_description fragment
_exptl_crystal_F_000 680
_exptl_crystal_size_max 0.18
_exptl_crystal_size_mid 0.16
_exptl_crystal_size_min 0.11
_refine_diff_density_max 2.186
_refine_diff_density_min -2.341
_refine_diff_density_rms 0.161
_refine_ls_extinction_method none
_refine_ls_goodness_of_fit_ref 0.976
_refine_ls_hydrogen_treatment mixed
_refine_ls_matrix_type full
_refine_ls_number_parameters 298
_refine_ls_number_reflns 5313
_refine_ls_number_restraints 0
_refine_ls_restrained_S_all 0.976
_refine_ls_R_factor_all 0.0538
_refine_ls_R_factor_gt 0.0413
_refine_ls_shift/su_max 0.009
_refine_ls_shift/su_mean 0.000
_refine_ls_structure_factor_coef Fsqd
_refine_ls_weighting_details 'calc w=1/[\s^2^(Fo^2^)+(0.0550P)^2^+0.0000P] where P=(Fo^2^+2Fc^2^)/3'
_refine_ls_weighting_scheme calc
_refine_ls_wR_factor_gt 0.0930
_refine_ls_wR_factor_ref 0.0968
_reflns_number_gt 4355
_reflns_number_total 5313
_reflns_threshold_expression >2sigma(I)
_cod_data_source_file ic000970n_6.cif
_cod_data_source_block (PPh4)WS3(SC3H5)
_cod_depositor_comments
;
The following automatic conversions were performed:

'_symmetry_cell_setting' value 'Triclinic' changed to 'triclinic'
according to the built-in table from CIF Core dictionary named
'cif_core.dic' version 2.4.1 from 2010-06-29.

Automatic conversion script
Id: cif_fix_values 1646 2011-03-28 12:23:43Z adriana 
;
_cod_database_code 4319811

loop_
_symmetry_equiv_pos_as_xyz
'x, y, z'
'-x, -y, -z'

loop_
_atom_site_label
_atom_site_type_symbol
_atom_site_fract_x
_atom_site_fract_y
_atom_site_fract_z
_atom_site_U_iso_or_equiv
_atom_site_adp_type
_atom_site_occupancy
_atom_site_symmetry_multiplicity
_atom_site_calc_flag
_atom_site_refinement_flags
_atom_site_disorder_assembly
_atom_site_disorder_group
W W 0.13370(3) 0.29668(3) 0.228478(17) 0.03064(10) Uani 1 1 d . . .
S1 S 0.15231(19) 0.08184(17) 0.15191(12) 0.0413(4) Uani 1 1 d . . .
S2 S 0.04641(18) 0.29967(18) 0.36663(11) 0.0414(4) Uani 1 1 d . . .
S3 S 0.34780(18) 0.37382(18) 0.23948(12) 0.0422(4) Uani 1 1 d . . .
S4 S 0.0017(2) 0.3992(2) 0.14575(13) 0.0546(5) Uani 1 1 d . . .
C1 C -0.0308(8) 0.0142(7) 0.1495(6) 0.0496(18) Uani 1 1 d . . .
H1A H -0.0654 0.0211 0.2148 0.060 Uiso 1 1 calc R . .
H1B H -0.0930 0.0652 0.1153 0.060 Uiso 1 1 calc R . .
C2 C -0.0366(9) -0.1255(9) 0.1019(6) 0.060(2) Uani 1 1 d . . .
H2 H -0.0173 -0.1425 0.0364 0.072 Uiso 1 1 calc R . .
C3 C -0.0646(9) -0.2238(9) 0.1403(7) 0.067(2) Uani 1 1 d . . .
H3A H -0.0847 -0.2122 0.2056 0.081 Uiso 1 1 calc R . .
H3B H -0.0656 -0.3090 0.1036 0.081 Uiso 1 1 calc R . .
P P -0.45349(16) 0.20920(15) -0.28516(10) 0.0266(3) Uani 1 1 d . . .
C11 C -0.4328(6) 0.2724(6) -0.1615(4) 0.0295(13) Uani 1 1 d . . .
C12 C -0.3085(7) 0.3358(6) -0.1262(4) 0.0386(15) Uani 1 1 d . . .
H12 H -0.2329 0.3474 -0.1672 0.046 Uiso 1 1 calc R . .
C13 C -0.2955(9) 0.3825(8) -0.0298(5) 0.054(2) Uani 1 1 d . . .
H13 H -0.2106 0.4267 -0.0049 0.064 Uiso 1 1 calc R . .
C14 C -0.4046(9) 0.3652(8) 0.0294(5) 0.055(2) Uani 1 1 d . . .
H14 H -0.3934 0.3947 0.0953 0.066 Uiso 1 1 calc R . .
C15 C -0.5302(9) 0.3052(8) -0.0061(5) 0.055(2) Uani 1 1 d . . .
H15 H -0.6068 0.2971 0.0348 0.067 Uiso 1 1 calc R . .
C16 C -0.5444(7) 0.2572(7) -0.1013(4) 0.0429(17) Uani 1 1 d . . .
H16 H -0.6299 0.2138 -0.1259 0.051 Uiso 1 1 calc R . .
C21 C -0.5575(6) 0.3143(6) -0.3432(4) 0.0275(13) Uani 1 1 d . . .
C22 C -0.6578(6) 0.3922(6) -0.2939(4) 0.0319(14) Uani 1 1 d . . .
H22 H -0.6662 0.3965 -0.2278 0.038 Uiso 1 1 calc R . .
C23 C -0.7454(7) 0.4632(6) -0.3407(5) 0.0383(15) Uani 1 1 d . . .
H23 H -0.8157 0.5149 -0.3071 0.046 Uiso 1 1 calc R . .
C24 C -0.7309(7) 0.4592(6) -0.4358(5) 0.0378(16) Uani 1 1 d . . .
H24 H -0.7901 0.5097 -0.4677 0.045 Uiso 1 1 calc R . .
C25 C -0.6314(7) 0.3829(7) -0.4854(5) 0.0411(16) Uani 1 1 d . . .
H25 H -0.6229 0.3804 -0.5513 0.049 Uiso 1 1 calc R . .
C26 C -0.5441(7) 0.3098(6) -0.4402(4) 0.0357(15) Uani 1 1 d . . .
H26 H -0.4755 0.2570 -0.4745 0.043 Uiso 1 1 calc R . .
C31 C -0.2827(6) 0.1926(6) -0.3393(4) 0.0275(13) Uani 1 1 d . . .
C32 C -0.2185(7) 0.0751(6) -0.3541(4) 0.0335(14) Uani 1 1 d . . .
H32 H -0.2667 -0.0006 -0.3408 0.040 Uiso 1 1 calc R . .
C33 C -0.0806(7) 0.0679(7) -0.3892(4) 0.0393(16) Uani 1 1 d . . .
H33 H -0.0340 -0.0127 -0.3991 0.047 Uiso 1 1 calc R . .
C34 C -0.0130(7) 0.1794(7) -0.4091(5) 0.0422(17) Uani 1 1 d . . .
H34 H 0.0803 0.1743 -0.4328 0.051 Uiso 1 1 calc R . .
C35 C -0.0783(7) 0.2975(7) -0.3951(4) 0.0367(15) Uani 1 1 d . . .
H35 H -0.0309 0.3728 -0.4098 0.044 Uiso 1 1 calc R . .
C36 C -0.2132(6) 0.3054(6) -0.3595(4) 0.0293(13) Uani 1 1 d . . .
H36 H -0.2588 0.3864 -0.3487 0.035 Uiso 1 1 calc R . .
C41 C -0.5433(6) 0.0531(6) -0.2977(4) 0.0317(14) Uani 1 1 d . . .
C42 C -0.5249(7) -0.0253(7) -0.2314(6) 0.0481(19) Uani 1 1 d . . .
H42 H -0.4605 0.0017 -0.1804 0.058 Uiso 1 1 calc R . .
C43 C -0.5989(8) -0.1426(7) -0.2383(7) 0.059(2) Uani 1 1 d . . .
H43 H -0.5883 -0.1952 -0.1914 0.070 Uiso 1 1 calc R . .
C44 C -0.6887(8) -0.1825(8) -0.3145(7) 0.057(2) Uani 1 1 d . . .
H44 H -0.7383 -0.2640 -0.3201 0.068 Uiso 1 1 calc R . .
C45 C -0.7077(8) -0.1088(7) -0.3810(6) 0.0510(19) Uani 1 1 d . . .
H45 H -0.7697 -0.1388 -0.4329 0.061 Uiso 1 1 calc R . .
C46 C -0.6358(7) 0.0131(7) -0.3738(5) 0.0397(16) Uani 1 1 d . . .
H46 H -0.6501 0.0666 -0.4197 0.048 Uiso 1 1 calc R . .

loop_
_atom_site_aniso_label
_atom_site_aniso_U_11
_atom_site_aniso_U_22
_atom_site_aniso_U_33
_atom_site_aniso_U_23
_atom_site_aniso_U_13
_atom_site_aniso_U_12
W 0.02972(15) 0.03480(16) 0.02626(14) 0.00327(10) -0.00192(9) -0.00397(10)
S1 0.0384(10) 0.0384(10) 0.0434(9) -0.0016(7) -0.0030(7) -0.0043(8)
S2 0.0362(10) 0.0539(11) 0.0332(8) 0.0069(8) 0.0025(7) -0.0096(8)
S3 0.0361(10) 0.0460(11) 0.0413(9) 0.0007(8) 0.0084(7) -0.0091(8)
S4 0.0615(13) 0.0578(13) 0.0455(10) 0.0108(9) -0.0140(9) 0.0106(10)
C1 0.045(5) 0.037(4) 0.063(5) 0.000(3) -0.010(4) -0.005(3)
C2 0.048(5) 0.070(6) 0.057(5) -0.002(4) -0.012(4) -0.008(4)
C3 0.052(5) 0.068(6) 0.081(6) 0.017(5) -0.009(5) -0.017(4)
P 0.0218(8) 0.0315(9) 0.0253(7) 0.0029(6) -0.0026(6) -0.0063(6)
C11 0.027(3) 0.033(4) 0.027(3) 0.004(3) -0.004(2) -0.005(3)
C12 0.035(4) 0.045(4) 0.034(3) 0.004(3) -0.007(3) -0.008(3)
C13 0.062(5) 0.058(5) 0.037(4) 0.002(3) -0.023(4) -0.014(4)
C14 0.080(6) 0.059(5) 0.024(3) 0.003(3) -0.007(4) -0.001(4)
C15 0.064(5) 0.072(6) 0.030(4) 0.009(4) 0.011(4) -0.005(4)
C16 0.036(4) 0.059(5) 0.034(3) 0.010(3) 0.002(3) -0.008(3)
C21 0.024(3) 0.029(3) 0.028(3) 0.003(2) -0.001(2) -0.008(2)
C22 0.032(4) 0.031(4) 0.030(3) 0.001(3) -0.004(3) -0.008(3)
C23 0.026(3) 0.031(4) 0.055(4) 0.002(3) -0.002(3) -0.009(3)
C24 0.033(4) 0.032(4) 0.051(4) 0.015(3) -0.013(3) -0.005(3)
C25 0.041(4) 0.051(4) 0.033(3) 0.014(3) -0.006(3) -0.006(3)
C26 0.034(4) 0.040(4) 0.032(3) 0.006(3) -0.002(3) -0.003(3)
C31 0.022(3) 0.035(4) 0.023(3) 0.001(2) 0.000(2) -0.001(3)
C32 0.035(4) 0.035(4) 0.031(3) 0.009(3) 0.003(3) -0.002(3)
C33 0.038(4) 0.042(4) 0.039(4) 0.006(3) 0.003(3) 0.011(3)
C34 0.030(4) 0.058(5) 0.037(4) 0.004(3) 0.002(3) -0.003(3)
C35 0.030(4) 0.048(4) 0.030(3) 0.004(3) -0.001(3) -0.015(3)
C36 0.025(3) 0.031(3) 0.030(3) 0.003(3) 0.000(2) -0.001(3)
C41 0.018(3) 0.031(4) 0.044(4) 0.001(3) 0.003(3) -0.005(3)
C42 0.028(4) 0.040(4) 0.079(5) 0.018(4) -0.008(3) -0.006(3)
C43 0.048(5) 0.037(4) 0.096(7) 0.026(4) 0.004(4) 0.001(4)
C44 0.030(4) 0.037(4) 0.099(7) 0.000(4) 0.000(4) -0.007(3)
C45 0.033(4) 0.048(5) 0.062(5) -0.015(4) -0.005(3) -0.015(3)
C46 0.031(4) 0.043(4) 0.043(4) -0.001(3) 0.004(3) -0.006(3)

loop_
_atom_type_symbol
_atom_type_description
_atom_type_scat_dispersion_real
_atom_type_scat_dispersion_imag
_atom_type_scat_source
C C 0.0033 0.0016 'International Tables Vol C Tables 4.2.6.8 and 6.1.1.4'
H H 0.0000 0.0000 'International Tables Vol C Tables 4.2.6.8 and 6.1.1.4'
P P 0.1023 0.0942 'International Tables Vol C Tables 4.2.6.8 and 6.1.1.4'
S S 0.1246 0.1234 'International Tables Vol C Tables 4.2.6.8 and 6.1.1.4'
W W -0.8490 6.8722 'International Tables Vol C Tables 4.2.6.8 and 6.1.1.4'

loop_
_geom_angle_atom_site_label_1
_geom_angle_atom_site_label_2
_geom_angle_atom_site_label_3
_geom_angle
_geom_angle_site_symmetry_1
_geom_angle_site_symmetry_3
_geom_angle_publ_flag
S3 W S4 112.02(8) . . ?
S3 W S2 110.57(7) . . ?
S4 W S2 110.65(8) . . ?
S3 W S1 104.43(7) . . ?
S4 W S1 109.39(7) . . ?
S2 W S1 109.59(7) . . ?
C1 S1 W 103.9(2) . . ?
C2 C1 S1 110.4(5) . . ?
C3 C2 C1 126.6(9) . . ?
C41 P C11 107.9(3) . . ?
C41 P C31 110.1(3) . . ?
C11 P C31 109.8(3) . . ?
C41 P C21 108.6(3) . . ?
C11 P C21 111.4(3) . . ?
C31 P C21 109.1(3) . . ?
C12 C11 C16 120.3(6) . . ?
C12 C11 P 120.6(5) . . ?
C16 C11 P 119.2(5) . . ?
C11 C12 C13 119.1(6) . . ?
C14 C13 C12 120.4(7) . . ?
C13 C14 C15 120.5(7) . . ?
C14 C15 C16 119.8(7) . . ?
C15 C16 C11 119.9(7) . . ?
C22 C21 C26 119.8(6) . . ?
C22 C21 P 120.6(4) . . ?
C26 C21 P 119.5(5) . . ?
C23 C22 C21 120.1(6) . . ?
C24 C23 C22 119.9(6) . . ?
C25 C24 C23 120.6(6) . . ?
C24 C25 C26 120.4(6) . . ?
C25 C26 C21 119.3(6) . . ?
C32 C31 C36 121.0(5) . . ?
C32 C31 P 120.7(5) . . ?
C36 C31 P 118.1(4) . . ?
C31 C32 C33 119.2(6) . . ?
C34 C33 C32 119.4(6) . . ?
C35 C34 C33 121.4(6) . . ?
C36 C35 C34 119.4(6) . . ?
C35 C36 C31 119.6(6) . . ?
C42 C41 C46 119.9(6) . . ?
C42 C41 P 120.5(5) . . ?
C46 C41 P 119.5(5) . . ?
C41 C42 C43 120.8(7) . . ?
C44 C43 C42 119.0(7) . . ?
C45 C44 C43 121.7(7) . . ?
C44 C45 C46 120.1(7) . . ?
C41 C46 C45 118.5(7) . . ?

loop_
_geom_bond_atom_site_label_1
_geom_bond_atom_site_label_2
_geom_bond_distance
_geom_bond_site_symmetry_2
_geom_bond_publ_flag
W S3 2.1530(17) . ?
W S4 2.1538(18) . ?
W S2 2.1583(16) . ?
W S1 2.3295(18) . ?
S1 C1 1.850(7) . ?
C1 C2 1.497(11) . ?
C2 C3 1.271(11) . ?
P C41 1.794(6) . ?
P C11 1.795(6) . ?
P C31 1.802(6) . ?
P C21 1.803(6) . ?
C11 C12 1.381(9) . ?
C11 C16 1.396(8) . ?
C12 C13 1.392(9) . ?
C13 C14 1.374(11) . ?
C14 C15 1.378(11) . ?
C15 C16 1.380(10) . ?
C21 C22 1.386(8) . ?
C21 C26 1.398(8) . ?
C22 C23 1.377(9) . ?
C23 C24 1.374(9) . ?
C24 C25 1.374(10) . ?
C25 C26 1.377(9) . ?
C31 C32 1.368(8) . ?
C31 C36 1.407(8) . ?
C32 C33 1.404(9) . ?
C33 C34 1.386(9) . ?
C34 C35 1.380(10) . ?
C35 C36 1.380(8) . ?
C41 C42 1.377(9) . ?
C41 C46 1.395(9) . ?
C42 C43 1.380(10) . ?
C43 C44 1.379(12) . ?
C44 C45 1.345(11) . ?
C45 C46 1.411(9) . ?

loop_
_geom_torsion_atom_site_label_1
_geom_torsion_atom_site_label_2
_geom_torsion_atom_site_label_3
_geom_torsion_atom_site_label_4
_geom_torsion
_geom_torsion_site_symmetry_1
_geom_torsion_site_symmetry_2
_geom_torsion_site_symmetry_3
_geom_torsion_site_symmetry_4
_geom_torsion_publ_flag
S3 W S1 C1 176.7(3) . . . . ?
S4 W S1 C1 -63.3(3) . . . . ?
S2 W S1 C1 58.2(3) . . . . ?
W S1 C1 C2 -179.9(5) . . . . ?
S1 C1 C2 C3 112.9(9) . . . . ?
C41 P C11 C12 139.2(5) . . . . ?
C31 P C11 C12 19.2(6) . . . . ?
C21 P C11 C12 -101.8(6) . . . . ?
C41 P C11 C16 -41.1(6) . . . . ?
C31 P C11 C16 -161.1(5) . . . . ?
C21 P C11 C16 78.0(6) . . . . ?
C16 C11 C12 C13 0.9(10) . . . . ?
P C11 C12 C13 -179.4(5) . . . . ?
C11 C12 C13 C14 0.3(11) . . . . ?
C12 C13 C14 C15 -2.2(12) . . . . ?
C13 C14 C15 C16 2.9(12) . . . . ?
C14 C15 C16 C11 -1.6(12) . . . . ?
C12 C11 C16 C15 -0.2(11) . . . . ?
P C11 C16 C15 -180.0(6) . . . . ?
C41 P C21 C22 90.9(5) . . . . ?
C11 P C21 C22 -27.7(6) . . . . ?
C31 P C21 C22 -149.1(5) . . . . ?
C41 P C21 C26 -84.3(5) . . . . ?
C11 P C21 C26 157.0(5) . . . . ?
C31 P C21 C26 35.7(6) . . . . ?
C26 C21 C22 C23 1.0(9) . . . . ?
P C21 C22 C23 -174.2(5) . . . . ?
C21 C22 C23 C24 -1.6(9) . . . . ?
C22 C23 C24 C25 1.3(10) . . . . ?
C23 C24 C25 C26 -0.5(10) . . . . ?
C24 C25 C26 C21 -0.1(10) . . . . ?
C22 C21 C26 C25 -0.2(9) . . . . ?
P C21 C26 C25 175.1(5) . . . . ?
C41 P C31 C32 -21.5(6) . . . . ?
C11 P C31 C32 97.1(5) . . . . ?
C21 P C31 C32 -140.5(5) . . . . ?
C41 P C31 C36 163.0(5) . . . . ?
C11 P C31 C36 -78.3(5) . . . . ?
C21 P C31 C36 44.0(5) . . . . ?
C36 C31 C32 C33 0.6(9) . . . . ?
P C31 C32 C33 -174.7(5) . . . . ?
C31 C32 C33 C34 -0.8(10) . . . . ?
C32 C33 C34 C35 0.1(10) . . . . ?
C33 C34 C35 C36 0.8(10) . . . . ?
C34 C35 C36 C31 -0.9(9) . . . . ?
C32 C31 C36 C35 0.2(9) . . . . ?
P C31 C36 C35 175.7(5) . . . . ?
C11 P C41 C42 -31.5(6) . . . . ?
C31 P C41 C42 88.4(6) . . . . ?
C21 P C41 C42 -152.3(5) . . . . ?
C11 P C41 C46 146.5(5) . . . . ?
C31 P C41 C46 -93.7(5) . . . . ?
C21 P C41 C46 25.7(6) . . . . ?
C46 C41 C42 C43 -1.1(11) . . . . ?
P C41 C42 C43 176.8(6) . . . . ?
C41 C42 C43 C44 2.1(12) . . . . ?
C42 C43 C44 C45 -1.3(13) . . . . ?
C43 C44 C45 C46 -0.4(12) . . . . ?
C42 C41 C46 C45 -0.6(10) . . . . ?
P C41 C46 C45 -178.6(5) . . . . ?
C44 C45 C46 C41 1.3(11) . . . . ?

loop_
_cod_related_entry_id
_cod_related_entry_database
_cod_related_entry_code
1 ChemSpider 30661091
